data_4085950
loop_
_publ_author_name
'Araneda, Juan F.'
'Piers, Warren E.'
'Sgro, Michael J.'
'Parvez, Masood'

_publ_section_title
;
 Ring Expansion Reactions of Electron-Rich Boron-Containing Heterocycles
;
_journal_issue 13
_journal_name_full Organometallics
_journal_page_first 3408
_journal_paper_doi 10.1021/acs.organomet.5b00390
_journal_volume 34
_journal_year 2015
_chemical_formula_moiety 'C138 H162 B6 K6 O12, 2(C4 H8 O)'
_chemical_formula_sum 'C146 H178 B6 K6 O14'
_chemical_formula_weight 2456.33
_chemical_name_systematic
;
 ?
;
_space_group_crystal_system trigonal
_space_group_IT_number 167
_space_group_name_Hall '-R 3 2"c'
_space_group_name_H-M_alt 'R -3 c'
_symmetry_space_group_name_Hall '-R 3 2"c'
_symmetry_space_group_name_H-M 'R -3 c :H'
_atom_sites_solution_hydrogens mixed
_cell_angle_alpha 90
_cell_angle_beta 90
_cell_angle_gamma 120
_cell_formula_units_Z 6
_cell_length_a 24.599(11)
_cell_length_b 24.599(11)
_cell_length_c 40.161(10)
_cell_measurement_reflns_used 11938
_cell_measurement_temperature 173(2)
_cell_measurement_theta_max 25.35
_cell_measurement_theta_min 1.00
_cell_volume 21046(14)
_computing_cell_refinement 'HKL DENZO (Otwinowski & Minor, 1997)'
_computing_data_collection 'COLLECT (Hooft, 1998)'
_computing_data_reduction 'SCALEPACK (Otwinowski & Minor, 1997)'
_computing_molecular_graphics 'ORTEP-3 (Farrugia, 1997)'
_computing_publication_material 'SHELXL-2014 (Sheldrick, 2014)'
_computing_structure_refinement 'SHELXL-2014 (Sheldrick, 2014)'
_computing_structure_solution 'SIR92 (Altomare et al., 1991)'
_diffrn_ambient_temperature 173(2)
_diffrn_measured_fraction_theta_full 0.998
_diffrn_measured_fraction_theta_max 0.991
_diffrn_measurement_device_type 'Nonius APEX2 CCD'
_diffrn_measurement_method ' \w and \f scans '
_diffrn_radiation_type MoK\a
_diffrn_radiation_wavelength 0.71073
_diffrn_reflns_av_R_equivalents 0.0895
_diffrn_reflns_av_unetI/netI 0.0477
_diffrn_reflns_laue_measured_fraction_full 0.998
_diffrn_reflns_laue_measured_fraction_max 0.991
_diffrn_reflns_limit_h_max 29
_diffrn_reflns_limit_h_min -29
_diffrn_reflns_limit_k_max 29
_diffrn_reflns_limit_k_min -28
_diffrn_reflns_limit_l_max 47
_diffrn_reflns_limit_l_min -47
_diffrn_reflns_number 27816
_diffrn_reflns_point_group_measured_fraction_full 0.998
_diffrn_reflns_point_group_measured_fraction_max 0.991
_diffrn_reflns_theta_full 25.242
_diffrn_reflns_theta_max 25.382
_diffrn_reflns_theta_min 2.242
_diffrn_source 'sealed X-ray tube'
_exptl_absorpt_coefficient_mu 0.245
_exptl_absorpt_correction_type none
_exptl_absorpt_process_details none
_exptl_crystal_colour colorless
_exptl_crystal_density_diffrn 1.163
_exptl_crystal_description Block
_exptl_crystal_F_000 7860
_exptl_crystal_size_max 0.260
_exptl_crystal_size_mid 0.240
_exptl_crystal_size_min 0.200
_refine_diff_density_max 0.429
_refine_diff_density_min -0.400
_refine_diff_density_rms 0.055
_refine_ls_extinction_method none
_refine_ls_goodness_of_fit_ref 1.203
_refine_ls_hydrogen_treatment constr
_refine_ls_matrix_type full
_refine_ls_number_parameters 250
_refine_ls_number_reflns 4279
_refine_ls_number_restraints 0
_refine_ls_restrained_S_all 1.203
_refine_ls_R_factor_all 0.1580
_refine_ls_R_factor_gt 0.1158
_refine_ls_shift/su_max 0.000
_refine_ls_shift/su_mean 0.000
_refine_ls_structure_factor_coef Fsqd
_refine_ls_weighting_details 'w=1/[\s^2^(Fo^2^)+(0.0518P)^2^+151.5189P] where P=(Fo^2^+2Fc^2^)/3'
_refine_ls_weighting_scheme calc
_refine_ls_wR_factor_gt 0.2259
_refine_ls_wR_factor_ref 0.2476
_reflns_Friedel_coverage 0.000
_reflns_number_gt 3003
_reflns_number_total 4279
_reflns_threshold_expression 'I > 2\s(I)'
_cod_data_source_file om5b00390_si_001.cif
_cod_data_source_block Compound_I
_cod_depositor_comments 'Adding full bibliography for 4085950--4085951.cif.'
_cod_original_cell_volume 21046(23)
_cod_database_code 4085950
_shelx_space_group_comment
;
The symmetry employed for this shelxl refinement is uniquely defined
by the following loop, which should always be used as a source of
symmetry information in preference to the above space-group names.
They are only intended as comments.
;
_shelx_estimated_absorpt_t_min 0.939
_shelx_estimated_absorpt_t_max 0.953
_shelxl_version_number 2014-1

loop_
_space_group_symop_operation_xyz
'x, y, z'
'-y, x-y, z'
'-x+y, -x, z'
'x-y, -y, -z+1/2'
'-x, -x+y, -z+1/2'
'y, x, -z+1/2'
'x+2/3, y+1/3, z+1/3'
'-y+2/3, x-y+1/3, z+1/3'
'-x+y+2/3, -x+1/3, z+1/3'
'x-y+2/3, -y+1/3, -z+5/6'
'-x+2/3, -x+y+1/3, -z+5/6'
'y+2/3, x+1/3, -z+5/6'
'x+1/3, y+2/3, z+2/3'
'-y+1/3, x-y+2/3, z+2/3'
'-x+y+1/3, -x+2/3, z+2/3'
'x-y+1/3, -y+2/3, -z+7/6'
'-x+1/3, -x+y+2/3, -z+7/6'
'y+1/3, x+2/3, -z+7/6'
'-x, -y, -z'
'y, -x+y, -z'
'x-y, x, -z'
'-x+y, y, z-1/2'
'x, x-y, z-1/2'
'-y, -x, z-1/2'
'-x+2/3, -y+1/3, -z+1/3'
'y+2/3, -x+y+1/3, -z+1/3'
'x-y+2/3, x+1/3, -z+1/3'
'-x+y+2/3, y+1/3, z-1/6'
'x+2/3, x-y+1/3, z-1/6'
'-y+2/3, -x+1/3, z-1/6'
'-x+1/3, -y+2/3, -z+2/3'
'y+1/3, -x+y+2/3, -z+2/3'
'x-y+1/3, x+2/3, -z+2/3'
'-x+y+1/3, y+2/3, z+1/6'
'x+1/3, x-y+2/3, z+1/6'
'-y+1/3, -x+2/3, z+1/6'

loop_
_atom_site_label
_atom_site_type_symbol
_atom_site_fract_x
_atom_site_fract_y
_atom_site_fract_z
_atom_site_U_iso_or_equiv
_atom_site_adp_type
_atom_site_occupancy
_atom_site_site_symmetry_order
_atom_site_calc_flag
_atom_site_refinement_flags_posn
_atom_site_refinement_flags_adp
_atom_site_refinement_flags_occupancy
K1 K 0.0000 0.0000 0.16142(5) 0.0515(5) Uani 1 3 d S T P
K2 K 0.0000 0.0000 0.2500 0.0494(7) Uani 1 6 d S T P
K3 K -0.14410(7) 0.0000 0.2500 0.0644(5) Uani 1 2 d S T P
O1 O 0.03207(17) 0.12330(15) 0.17859(8) 0.0520(9) Uani 1 1 d . . .
O2 O -0.04613(16) 0.04990(16) 0.20819(8) 0.0507(8) Uani 1 1 d . . .
C1 C -0.0011(3) 0.1053(2) 0.20843(12) 0.0478(12) Uani 1 1 d . . .
C2 C 0.0189(3) 0.1476(2) 0.23440(12) 0.0507(13) Uani 1 1 d . . .
C3 C 0.0715(3) 0.2084(2) 0.23095(13) 0.0605(15) Uani 1 1 d . . .
C4 C 0.0918(4) 0.2516(3) 0.25749(16) 0.084(2) Uani 1 1 d . . .
H4 H 0.0694 0.2403 0.2779 0.101 Uiso 1 1 calc R U .
C5 C 0.1427(4) 0.3089(3) 0.25403(19) 0.111(3) Uani 1 1 d . . .
H5 H 0.1558 0.3371 0.2723 0.133 Uiso 1 1 calc R U .
C6 C 0.1769(4) 0.3281(3) 0.2244(2) 0.122(3) Uani 1 1 d . . .
H6 H 0.2125 0.3689 0.2223 0.146 Uiso 1 1 calc R U .
C7 C 0.1580(4) 0.2871(3) 0.19887(17) 0.096(3) Uani 1 1 d . . .
H7 H 0.1809 0.2995 0.1786 0.115 Uiso 1 1 calc R U .
C8 C 0.1058(3) 0.2268(3) 0.20121(14) 0.0668(16) Uani 1 1 d . . .
C9 C 0.1140(3) 0.1951(3) 0.13739(15) 0.0692(17) Uani 1 1 d . . .
C10 C 0.1667(3) 0.1903(3) 0.13059(16) 0.0782(19) Uani 1 1 d . . .
C11 C 0.1944(4) 0.2066(4) 0.09947(19) 0.104(3) Uani 1 1 d . . .
H11 H 0.2311 0.2041 0.0954 0.125 Uiso 1 1 calc R U .
C12 C 0.1709(5) 0.2262(5) 0.0746(2) 0.119(3) Uani 1 1 d . . .
C13 C 0.1200(5) 0.2322(4) 0.08161(18) 0.120(3) Uani 1 1 d . . .
H13 H 0.1037 0.2468 0.0645 0.143 Uiso 1 1 calc R U .
C14 C 0.0905(4) 0.2179(4) 0.11257(16) 0.089(2) Uani 1 1 d . . .
C15 C 0.1948(4) 0.1682(3) 0.15717(19) 0.089(2) Uani 1 1 d . . .
H15 H 0.1658 0.1547 0.1768 0.107 Uiso 1 1 calc R U .
C16 C 0.1994(4) 0.1121(4) 0.1460(2) 0.104(3) Uani 1 1 d . . .
H16A H 0.2152 0.0977 0.1644 0.124 Uiso 1 1 calc R U .
H16B H 0.2283 0.1240 0.1271 0.124 Uiso 1 1 calc R U .
H16C H 0.1578 0.0783 0.1393 0.124 Uiso 1 1 calc R U .
C17 C 0.2581(4) 0.2200(4) 0.1690(2) 0.123(3) Uani 1 1 d . . .
H17A H 0.2749 0.2033 0.1857 0.148 Uiso 1 1 calc R U .
H17B H 0.2534 0.2539 0.1788 0.148 Uiso 1 1 calc R U .
H17C H 0.2870 0.2364 0.1500 0.148 Uiso 1 1 calc R U .
C18 C 0.1995(7) 0.2410(8) 0.0399(3) 0.191(6) Uani 1 1 d . . .
H18 H 0.1799 0.2646 0.0303 0.229 Uiso 1 1 calc R U .
C19 C 0.1767(9) 0.1905(10) 0.0191(3) 0.358(16) Uani 1 1 d . . .
H19A H 0.2010 0.2027 -0.0017 0.429 Uiso 1 1 calc R U .
H19B H 0.1325 0.1760 0.0141 0.429 Uiso 1 1 calc R U .
H19C H 0.1802 0.1566 0.0298 0.429 Uiso 1 1 calc R U .
C20 C 0.2594(9) 0.2840(6) 0.0389(3) 0.251(10) Uani 1 1 d . . .
H20A H 0.2659 0.3218 0.0506 0.301 Uiso 1 1 calc R U .
H20B H 0.2727 0.2945 0.0156 0.301 Uiso 1 1 calc R U .
H20C H 0.2842 0.2679 0.0497 0.301 Uiso 1 1 calc R U .
C21 C 0.0361(4) 0.2279(5) 0.1196(2) 0.106(3) Uani 1 1 d . . .
H21 H 0.0124 0.1997 0.1386 0.127 Uiso 1 1 calc R U .
C22 C 0.0577(5) 0.2939(5) 0.1306(2) 0.137(4) Uani 1 1 d . . .
H22A H 0.0211 0.2986 0.1350 0.164 Uiso 1 1 calc R U .
H22B H 0.0833 0.3233 0.1131 0.164 Uiso 1 1 calc R U .
H22C H 0.0827 0.3029 0.1510 0.164 Uiso 1 1 calc R U .
C23 C -0.0091(5) 0.2100(5) 0.0910(2) 0.151(4) Uani 1 1 d . . .
H23A H -0.0468 0.2105 0.0984 0.182 Uiso 1 1 calc R U .
H23B H -0.0207 0.1678 0.0833 0.182 Uiso 1 1 calc R U .
H23C H 0.0107 0.2401 0.0728 0.182 Uiso 1 1 calc R U .
B1 B 0.0829(3) 0.1806(3) 0.17294(16) 0.0595(17) Uani 1 1 d . . .
O3 O 0.0000 0.0000 0.0952 0.320 Uani 1 3 d S T P
C2A C 0.0190 0.0482 0.0792 0.361 Uani 0.6667 1 d . . P
H2A H 0.0645 0.0716 0.0800 0.433 Uiso 0.6667 1 d . U P
H2B H 0.0037 0.0739 0.0893 0.433 Uiso 0.6667 1 d . U P
C3A C 0.0003 0.0369 0.0473 0.298 Uani 0.6667 1 d . . P
H3A H 0.0357 0.0535 0.0321 0.358 Uiso 0.3334 1 d . U P
H3B H -0.0265 0.0540 0.0417 0.358 Uiso 0.3334 1 d . U P
H3C H 0.0183 0.0737 0.0331 0.358 Uiso 0.3334 1 d . U P
H3D H -0.0447 0.0112 0.0442 0.358 Uiso 0.3334 1 d . U P

loop_
_atom_site_aniso_label
_atom_site_aniso_U_11
_atom_site_aniso_U_22
_atom_site_aniso_U_33
_atom_site_aniso_U_23
_atom_site_aniso_U_13
_atom_site_aniso_U_12
K1 0.0555(11) 0.056 0.0434(10) 0.000 0.000 0.028
K2 0.0521(15) 0.057 0.0410(14) 0.000 0.000 0.028
K3 0.0601(10) 0.0757(13) 0.0608(11) 0.000 0.000 0.036
O1 0.068(2) 0.044(2) 0.0404(19) 0.0057(16) 0.0095(17) 0.0249(18)
O2 0.053(2) 0.048(2) 0.0477(19) 0.0020(17) 0.0026(17) 0.0225(18)
C1 0.056(3) 0.046(3) 0.047(3) 0.009(2) 0.006(2) 0.029(3)
C2 0.066(3) 0.047(3) 0.046(3) 0.004(2) 0.006(3) 0.033(3)
C3 0.091(4) 0.041(3) 0.048(3) 0.004(3) 0.003(3) 0.032(3)
C4 0.132(6) 0.040(3) 0.064(4) 0.001(3) 0.012(4) 0.031(4)
C5 0.169(8) 0.050(4) 0.080(5) -0.010(4) 0.005(5) 0.029(5)
C6 0.160(8) 0.045(4) 0.088(5) 0.001(4) 0.002(6) -0.003(5)
C7 0.123(6) 0.055(4) 0.069(4) 0.009(3) 0.015(4) 0.014(4)
C8 0.081(4) 0.045(3) 0.058(3) 0.009(3) 0.002(3) 0.019(3)
C9 0.073(4) 0.056(4) 0.054(3) 0.007(3) 0.014(3) 0.014(3)
C10 0.091(5) 0.059(4) 0.065(4) 0.017(3) 0.027(4) 0.022(4)
C11 0.115(7) 0.105(6) 0.080(5) 0.025(5) 0.044(5) 0.046(5)
C12 0.143(8) 0.131(8) 0.069(5) 0.028(5) 0.044(6) 0.057(7)
C13 0.142(8) 0.138(8) 0.059(4) 0.039(5) 0.025(5) 0.055(7)
C14 0.088(5) 0.101(6) 0.057(4) 0.022(4) 0.011(4) 0.031(4)
C15 0.095(6) 0.079(5) 0.090(5) 0.024(4) 0.039(4) 0.042(5)
C16 0.090(5) 0.093(6) 0.126(7) 0.025(5) 0.044(5) 0.044(5)
C17 0.134(8) 0.108(7) 0.111(7) 0.005(5) -0.006(6) 0.048(6)
C18 0.201(13) 0.223(15) 0.101(8) 0.052(9) 0.105(9) 0.071(11)
C19 0.37(3) 0.39(3) 0.096(10) -0.059(14) 0.106(13) 0.03(2)
C20 0.36(2) 0.174(13) 0.159(12) 0.077(10) 0.187(14) 0.086(14)
C21 0.100(6) 0.127(7) 0.076(5) 0.039(5) 0.010(5) 0.046(6)
C22 0.162(10) 0.157(10) 0.114(7) 0.020(7) 0.016(7) 0.095(8)
C23 0.121(8) 0.186(11) 0.116(7) 0.065(7) -0.004(6) 0.054(7)
B1 0.072(5) 0.047(4) 0.052(4) 0.010(3) 0.003(3) 0.024(3)
O3 0.434 0.434 0.094 0.000 0.000 0.217
C2A 0.654 0.133 0.079 0.022 -0.074 0.033
C3A 0.467 0.299 0.137 0.067 0.017 0.197

loop_
_atom_type_symbol
_atom_type_description
_atom_type_scat_dispersion_real
_atom_type_scat_dispersion_imag
_atom_type_scat_source
C C 0.0033 0.0016 'International Tables Vol C Tables 4.2.6.8 and 6.1.1.4'
H H 0.0000 0.0000 'International Tables Vol C Tables 4.2.6.8 and 6.1.1.4'
O O 0.0106 0.0060 'International Tables Vol C Tables 4.2.6.8 and 6.1.1.4'
K K 0.2009 0.2494 'International Tables Vol C Tables 4.2.6.8 and 6.1.1.4'
B B 0.0013 0.0007 'International Tables Vol C Tables 4.2.6.8 and 6.1.1.4'

loop_
_geom_angle_atom_site_label_1
_geom_angle_atom_site_label_2
_geom_angle_atom_site_label_3
_geom_angle
_geom_angle_site_symmetry_1
_geom_angle_site_symmetry_3
O3 K1 O2 132.54(7) . 3
O3 K1 O2 132.54(7) . 2
O2 K1 O2 79.29(11) 3 2
O3 K1 O2 132.54(7) . .
O2 K1 O2 79.29(11) 3 .
O2 K1 O2 79.29(11) 2 .
O3 K1 O1 104.20(7) . 2
O2 K1 O1 121.20(11) 3 2
O2 K1 O1 46.66(10) 2 2
O2 K1 O1 70.79(11) . 2
O3 K1 O1 104.20(7) . .
O2 K1 O1 70.78(11) 3 .
O2 K1 O1 121.20(11) 2 .
O2 K1 O1 46.66(10) . .
O1 K1 O1 114.19(6) 2 .
O3 K1 O1 104.20(7) . 3
O2 K1 O1 46.66(10) 3 3
O2 K1 O1 70.78(11) 2 3
O2 K1 O1 121.20(11) . 3
O1 K1 O1 114.19(6) 2 3
O1 K1 O1 114.19(6) . 3
O3 K1 C1 125.94(9) . .
O2 K1 C1 67.81(12) 3 .
O2 K1 C1 96.32(12) 2 .
O2 K1 C1 22.67(11) . .
O1 K1 C1 93.36(13) 2 .
O1 K1 C1 25.58(11) . .
O1 K1 C1 114.31(12) 3 .
O3 K1 C1 125.94(9) . 2
O2 K1 C1 96.31(12) 3 2
O2 K1 C1 22.67(11) 2 2
O2 K1 C1 67.81(12) . 2
O1 K1 C1 25.58(11) 2 2
O1 K1 C1 114.31(12) . 2
O1 K1 C1 93.35(13) 3 2
C1 K1 C1 89.05(13) . 2
O3 K1 C1 125.94(9) . 3
O2 K1 C1 22.68(11) 3 3
O2 K1 C1 67.81(11) 2 3
O2 K1 C1 96.32(12) . 3
O1 K1 C1 114.30(12) 2 3
O1 K1 C1 93.36(13) . 3
O1 K1 C1 25.58(11) 3 3
C1 K1 C1 89.05(13) . 3
C1 K1 C1 89.04(13) 2 3
O3 K1 C2A 17.394(12) . 2
O2 K1 C2A 149.68(8) 3 2
O2 K1 C2A 120.59(7) 2 2
O2 K1 C2A 124.30(7) . 2
O1 K1 C2A 86.99(7) 2 2
O1 K1 C2A 109.88(8) . 2
O1 K1 C2A 114.50(8) 3 2
C1 K1 C2A 125.94(9) . 2
C1 K1 C2A 109.77(9) 2 2
C1 K1 C2A 139.01(9) 3 2
O3 K1 C2A 17.394(12) . 3
O2 K1 C2A 120.59(7) 3 3
O2 K1 C2A 124.30(7) 2 3
O2 K1 C2A 149.68(8) . 3
O1 K1 C2A 109.88(8) 2 3
O1 K1 C2A 114.50(8) . 3
O1 K1 C2A 86.99(7) 3 3
C1 K1 C2A 139.01(9) . 3
C1 K1 C2A 125.94(9) 2 3
C1 K1 C2A 109.77(9) 3 3
C2A K1 C2A 30.01(2) 2 3
O2 K2 O2 177.99(15) 5 2
O2 K2 O2 84.05(11) 5 6
O2 K2 O2 97.32(15) 2 6
O2 K2 O2 84.05(11) 5 4
O2 K2 O2 94.62(15) 2 4
O2 K2 O2 84.05(11) 6 4
O2 K2 O2 97.32(15) 5 3
O2 K2 O2 84.05(11) 2 3
O2 K2 O2 94.62(15) 6 3
O2 K2 O2 177.99(15) 4 3
O2 K2 O2 94.62(15) 5 .
O2 K2 O2 84.05(11) 2 .
O2 K2 O2 177.99(16) 6 .
O2 K2 O2 97.32(15) 4 .
O2 K2 O2 84.05(11) 3 .
O2 K2 C1 71.25(12) 5 6
O2 K2 C1 110.55(13) 2 6
O2 K2 C1 23.64(12) 6 6
O2 K2 C1 102.16(12) 4 6
O2 K2 C1 76.96(13) 3 6
O2 K2 C1 154.36(14) . 6
O2 K2 C1 154.36(14) 5 2
O2 K2 C1 23.64(12) 2 2
O2 K2 C1 110.55(13) 6 2
O2 K2 C1 76.96(13) 4 2
O2 K2 C1 102.16(12) 3 2
O2 K2 C1 71.25(12) . 2
C1 K2 C1 129.35(19) 6 2
O2 K2 C1 102.16(12) 5 4
O2 K2 C1 76.96(13) 2 4
O2 K2 C1 71.25(12) 6 4
O2 K2 C1 23.64(12) 4 4
O2 K2 C1 154.36(14) 3 4
O2 K2 C1 110.55(13) . 4
C1 K2 C1 93.63(13) 6 4
C1 K2 C1 65.32(19) 2 4
O2 K2 C1 76.96(13) 5 .
O2 K2 C1 102.16(12) 2 .
O2 K2 C1 154.36(14) 6 .
O2 K2 C1 110.55(13) 4 .
O2 K2 C1 71.25(12) 3 .
O2 K2 C1 23.64(12) . .
C1 K2 C1 131.1(2) 6 .
C1 K2 C1 93.63(13) 2 .
C1 K2 C1 129.35(19) 4 .
O2 K2 C1 23.65(12) 5 5
O2 K2 C1 154.36(14) 2 5
O2 K2 C1 102.16(12) 6 5
O2 K2 C1 71.25(12) 4 5
O2 K2 C1 110.55(13) 3 5
O2 K2 C1 76.96(13) . 5
C1 K2 C1 93.63(13) 6 5
C1 K2 C1 131.1(2) 2 5
C1 K2 C1 93.63(13) 4 5
C1 K2 C1 65.32(19) . 5
O2 K2 C1 110.55(13) 5 3
O2 K2 C1 71.25(12) 2 3
O2 K2 C1 76.96(13) 6 3
O2 K2 C1 154.36(14) 4 3
O2 K2 C1 23.65(12) 3 3
O2 K2 C1 102.16(12) . 3
C1 K2 C1 65.32(19) 6 3
C1 K2 C1 93.63(13) 2 3
C1 K2 C1 131.1(2) 4 3
C1 K2 C1 93.63(13) . 3
C1 K2 C1 129.4(2) 5 3
O2 K3 O2 95.79(15) . 4
O2 K3 C3 75.68(13) . 5
O2 K3 C3 101.65(13) 4 5
O2 K3 C3 101.65(13) . 2
O2 K3 C3 75.68(13) 4 2
C3 K3 C3 176.1(2) 5 2
O2 K3 C2 57.78(12) . 5
O2 K3 C2 84.46(12) 4 5
C3 K3 C2 26.12(14) 5 5
C3 K3 C2 150.00(16) 2 5
O2 K3 C2 84.46(12) . 2
O2 K3 C2 57.78(12) 4 2
C3 K3 C2 150.00(16) 5 2
C3 K3 C2 26.12(14) 2 2
C2 K3 C2 123.99(19) 5 2
O2 K3 C8 92.81(13) . 2
O2 K3 C8 100.01(13) 4 2
C3 K3 C8 156.34(15) 5 2
C3 K3 C8 25.22(15) 2 2
C2 K3 C8 150.60(14) 5 2
C2 K3 C8 44.35(14) 2 2
O2 K3 C8 100.01(14) . 5
O2 K3 C8 92.81(13) 4 5
C3 K3 C8 25.22(15) 5 5
C3 K3 C8 156.34(15) 2 5
C2 K3 C8 44.35(14) 5 5
C2 K3 C8 150.60(14) 2 5
C8 K3 C8 160.9(2) 2 5
O2 K3 C4 124.93(14) . 2
O2 K3 C4 71.88(13) 4 2
C3 K3 C4 158.31(15) 5 2
C3 K3 C4 23.65(15) 2 2
C2 K3 C4 156.28(15) 5 2
C2 K3 C4 42.92(15) 2 2
C8 K3 C4 41.57(15) 2 2
C8 K3 C4 133.10(16) 5 2
O2 K3 C4 71.88(13) . 5
O2 K3 C4 124.93(14) 4 5
C3 K3 C4 23.65(15) 5 5
C3 K3 C4 158.31(15) 2 5
C2 K3 C4 42.92(15) 5 5
C2 K3 C4 156.28(15) 2 5
C8 K3 C4 133.10(16) 2 5
C8 K3 C4 41.57(15) 5 5
C4 K3 C4 157.5(2) 2 5
O2 K3 K2 47.90(8) . .
O2 K3 K2 47.90(8) 4 .
C3 K3 K2 88.06(11) 5 .
C3 K3 K2 88.06(11) 2 .
C2 K3 K2 61.99(9) 5 .
C2 K3 K2 61.99(9) 2 .
C8 K3 K2 99.57(11) 2 .
C8 K3 K2 99.57(11) 5 .
C4 K3 K2 101.25(12) 2 .
C4 K3 K2 101.25(12) 5 .
O2 K3 K1 23.47(7) . .
O2 K3 K1 88.33(9) 4 .
C3 K3 K1 98.96(11) 5 .
C3 K3 K1 78.26(11) 2 .
C2 K3 K1 78.92(9) 5 .
C2 K3 K1 61.92(9) 2 .
C8 K3 K1 72.23(10) 2 .
C8 K3 K1 122.67(11) 5 .
C4 K3 K1 101.47(12) 2 .
C4 K3 K1 94.39(11) 5 .
K2 K3 K1 45.10(3) . .
B1 O1 C1 124.3(4) . .
B1 O1 K1 134.1(4) . .
C1 O1 K1 93.7(3) . .
C1 O2 K2 98.6(3) . .
C1 O2 K3 126.6(3) . .
K2 O2 K3 83.44(10) . .
C1 O2 K1 98.7(3) . .
K2 O2 K1 81.92(10) . .
K3 O2 K1 133.95(14) . .
O2 C1 C2 127.9(5) . .
O2 C1 O1 113.4(4) . .
C2 C1 O1 118.6(5) . .
O2 C1 K2 57.8(2) . .
C2 C1 K2 94.3(3) . .
O1 C1 K2 118.8(3) . .
O2 C1 K1 58.6(3) . .
C2 C1 K1 155.2(4) . .
O1 C1 K1 60.7(2) . .
K2 C1 K1 68.59(11) . .
C1 C2 C3 121.2(5) . .
C1 C2 C2 117.9(5) . 5
C3 C2 C2 120.8(5) . 5
C1 C2 K3 96.6(3) . 3
C3 C2 K3 70.2(3) . 3
C2 C2 K3 106.7(4) 5 3
C1 C2 K2 62.5(3) . .
C3 C2 K2 134.1(4) . .
C2 C2 K2 77.64(8) 5 .
K3 C2 K2 64.08(9) 3 .
C8 C3 C4 118.2(6) . .
C8 C3 C2 120.7(5) . .
C4 C3 C2 121.1(5) . .
C8 C3 K3 88.2(4) . 3
C4 C3 K3 97.2(4) . 3
C2 C3 K3 83.6(3) . 3
C5 C4 C3 120.4(6) . .
C5 C4 K3 106.4(6) . 3
C3 C4 K3 59.2(3) . 3
C5 C4 H4 119.8 . .
C3 C4 H4 119.8 . .
K3 C4 H4 103.4 3 .
C4 C5 C6 122.1(7) . .
C4 C5 H5 119.0 . .
C6 C5 H5 119.0 . .
C7 C6 C5 118.1(7) . .
C7 C6 H6 121.0 . .
C5 C6 H6 121.0 . .
C6 C7 C8 122.2(7) . .
C6 C7 H7 118.9 . .
C8 C7 H7 118.9 . .
C7 C8 C3 119.1(6) . .
C7 C8 B1 123.3(6) . .
C3 C8 B1 117.6(5) . .
C7 C8 K3 107.5(5) . 3
C3 C8 K3 66.6(3) . 3
B1 C8 K3 95.6(4) . 3
C10 C9 C14 119.0(6) . .
C10 C9 B1 122.0(6) . .
C14 C9 B1 118.9(6) . .
C11 C10 C9 120.0(7) . .
C11 C10 C15 119.7(7) . .
C9 C10 C15 120.4(6) . .
C12 C11 C10 122.1(9) . .
C12 C11 H11 118.9 . .
C10 C11 H11 118.9 . .
C11 C12 C13 117.6(8) . .
C11 C12 C18 122.0(11) . .
C13 C12 C18 120.3(10) . .
C12 C13 C14 123.3(9) . .
C12 C13 H13 118.3 . .
C14 C13 H13 118.3 . .
C13 C14 C9 117.8(8) . .
C13 C14 C21 121.4(8) . .
C9 C14 C21 120.8(6) . .
C16 C15 C10 112.2(7) . .
C16 C15 C17 110.3(7) . .
C10 C15 C17 112.3(6) . .
C16 C15 H15 107.3 . .
C10 C15 H15 107.3 . .
C17 C15 H15 107.3 . .
C15 C16 H16A 109.5 . .
C15 C16 H16B 109.5 . .
H16A C16 H16B 109.5 . .
C15 C16 H16C 109.5 . .
H16A C16 H16C 109.5 . .
H16B C16 H16C 109.5 . .
C15 C17 H17A 109.5 . .
C15 C17 H17B 109.5 . .
H17A C17 H17B 109.5 . .
C15 C17 H17C 109.5 . .
H17A C17 H17C 109.5 . .
H17B C17 H17C 109.5 . .
C20 C18 C19 119.9(13) . .
C20 C18 C12 114.9(13) . .
C19 C18 C12 114.4(13) . .
C20 C18 H18 101.1 . .
C19 C18 H18 101.1 . .
C12 C18 H18 101.1 . .
C18 C19 H19A 109.5 . .
C18 C19 H19B 109.5 . .
H19A C19 H19B 109.5 . .
C18 C19 H19C 109.5 . .
H19A C19 H19C 109.5 . .
H19B C19 H19C 109.5 . .
C18 C20 H20A 109.5 . .
C18 C20 H20B 109.5 . .
H20A C20 H20B 109.5 . .
C18 C20 H20C 109.5 . .
H20A C20 H20C 109.5 . .
H20B C20 H20C 109.5 . .
C14 C21 C23 113.5(8) . .
C14 C21 C22 111.7(8) . .
C23 C21 C22 110.5(8) . .
C14 C21 H21 106.9 . .
C23 C21 H21 106.9 . .
C22 C21 H21 106.9 . .
C21 C22 H22A 109.5 . .
C21 C22 H22B 109.5 . .
H22A C22 H22B 109.5 . .
C21 C22 H22C 109.5 . .
H22A C22 H22C 109.5 . .
H22B C22 H22C 109.5 . .
C21 C23 H23A 109.5 . .
C21 C23 H23B 109.5 . .
H23A C23 H23B 109.5 . .
C21 C23 H23C 109.5 . .
H23A C23 H23C 109.5 . .
H23B C23 H23C 109.5 . .
O1 B1 C8 117.5(5) . .
O1 B1 C9 118.6(5) . .
C8 B1 C9 123.9(5) . .
C2A O3 C2A 94.7 . 2
C2A O3 C2A 94.7 . 3
C2A O3 C2A 94.7 2 3
C2A O3 K1 121.849(13) . .
C2A O3 K1 121.847(13) 2 .
C2A O3 K1 121.847(13) 3 .
O3 C2A C3A 112.1 . .
C3A C2A C2A 75.0 . 2
C3A C2A C2A 90.0 . 3
C2A C2A C2A 60.0 2 3
O3 C2A C3A 81.1 . 3
C3A C2A C3A 53.3 . 3
C2A C2A C3A 73.6 2 3
C3A C2A K1 150.01(1) . .
C2A C2A K1 74.996(11) 2 .
C2A C2A K1 74.995(11) 3 .
C3A C2A K1 116.92(2) 3 .
O3 C2A H2A 109.2 . .
C3A C2A H2A 109.2 . .
C2A C2A H2A 144.1 2 .
C2A C2A H2A 84.1 3 .
C3A C2A H2A 80.9 3 .
K1 C2A H2A 95.2 . .
O3 C2A H2B 109.2 . .
C3A C2A H2B 109.1 . .
C2A C2A H2B 103.8 2 .
C2A C2A H2B 151.5 3 .
C3A C2A H2B 162.4 3 .
K1 C2A H2B 78.2 . .
H2A C2A H2B 107.9 . .
C2A C3A C3A 83.3 . 3
C2A C3A C3A 100.4 . 2
C3A C3A C3A 60.0 3 2
C2A C3A C2A 63.1 . 2
C3A C3A C2A 78.6 3 2
C2A C3A H3A 111.7 . .
C3A C3A H3A 65.9 3 .
C3A C3A H3A 111.7 2 .
C2A C3A H3A 144.5 2 .
C2A C3A H3B 111.7 . .
C3A C3A H3B 164.5 3 .
C3A C3A H3B 111.7 2 .
C2A C3A H3B 104.5 2 .
H3A C3A H3B 109.5 . .
C2A C3A H3C 114.7 . .
C3A C3A H3C 114.7 3 .
C3A C3A H3C 144.0 2 .
C2A C3A H3C 166.5 2 .
H3A C3A H3C 48.9 . .
H3B C3A H3C 63.2 . .
C2A C3A H3D 114.8 . .
C3A C3A H3D 114.7 3 .
C3A C3A H3D 55.3 2 .
C2A C3A H3D 61.1 2 .
H3A C3A H3D 133.3 . .
H3B C3A H3D 56.6 . .
H3C C3A H3D 111.8 . .

loop_
_geom_bond_atom_site_label_1
_geom_bond_atom_site_label_2
_geom_bond_distance
_geom_bond_site_symmetry_2
K1 O3 2.660(2) .
K1 O2 2.778(4) 3
K1 O2 2.778(4) 2
K1 O2 2.778(4) .
K1 O1 2.812(3) 2
K1 O1 2.812(3) .
K1 O1 2.812(3) 3
K1 C1 3.217(5) .
K1 C1 3.217(5) 2
K1 C1 3.217(5) 3
K1 C2A 3.460(2) 2
K1 C2A 3.460(2) 3
K2 O2 2.647(3) 5
K2 O2 2.647(3) 2
K2 O2 2.647(3) 6
K2 O2 2.647(3) 4
K2 O2 2.647(3) 3
K2 O2 2.647(3) .
K2 C1 3.094(5) 6
K2 C1 3.094(5) 2
K2 C1 3.094(5) 4
K2 C1 3.094(5) .
K2 C1 3.094(5) 5
K2 C1 3.094(5) 3
K3 O2 2.679(4) .
K3 O2 2.679(4) 4
K3 C3 3.016(6) 5
K3 C3 3.016(6) 2
K3 C2 3.185(6) 5
K3 C2 3.185(5) 2
K3 C8 3.284(6) 2
K3 C8 3.284(6) 5
K3 C4 3.485(7) 2
K3 C4 3.485(7) 5
O1 B1 1.356(7) .
O1 C1 1.392(6) .
O2 C1 1.255(6) .
C1 C2 1.379(7) .
C2 C3 1.411(7) .
C2 C2 1.490(10) 5
C2 K3 3.185(5) 3
C3 C8 1.400(8) .
C3 C4 1.409(8) .
C3 K3 3.016(6) 3
C4 C5 1.344(9) .
C4 K3 3.485(7) 3
C4 H4 0.9500 .
C5 C6 1.396(10) .
C5 H5 0.9500 .
C6 C7 1.348(9) .
C6 H6 0.9500 .
C7 C8 1.397(8) .
C7 H7 0.9500 .
C8 B1 1.503(9) .
C8 K3 3.284(6) 3
C9 C10 1.385(9) .
C9 C14 1.405(9) .
C9 B1 1.575(8) .
C10 C11 1.383(9) .
C10 C15 1.513(10) .
C11 C12 1.358(12) .
C11 H11 0.9500 .
C12 C13 1.362(12) .
C12 C18 1.520(11) .
C13 C14 1.393(10) .
C13 H13 0.9500 .
C14 C21 1.500(11) .
C15 C16 1.508(10) .
C15 C17 1.514(10) .
C15 H15 1.0000 .
C16 H16A 0.9800 .
C16 H16B 0.9800 .
C16 H16C 0.9800 .
C17 H17A 0.9800 .
C17 H17B 0.9800 .
C17 H17C 0.9800 .
C18 C20 1.316(18) .
C18 C19 1.365(19) .
C18 H18 1.0000 .
C19 H19A 0.9800 .
C19 H19B 0.9800 .
C19 H19C 0.9800 .
C20 H20A 0.9800 .
C20 H20B 0.9800 .
C20 H20C 0.9800 .
C21 C23 1.502(11) .
C21 C22 1.502(12) .
C21 H21 1.0000 .
C22 H22A 0.9800 .
C22 H22B 0.9800 .
C22 H22C 0.9800 .
C23 H23A 0.9800 .
C23 H23B 0.9800 .
C23 H23C 0.9800 .
O3 C2A 1.2177 .
O3 C2A 1.2177 2
O3 C2A 1.2177 3
C2A C3A 1.3426 .
C2A H2A 0.9695 .
C2A H2B 0.9704 .
C3A C3A 1.5657 3
C3A C3A 1.5658 2
C3A H3A 0.9700 .
C3A H3B 0.9700 .
C3A H3C 0.9700 .
C3A H3D 0.9700 .

loop_
_geom_torsion_atom_site_label_1
_geom_torsion_atom_site_label_2
_geom_torsion_atom_site_label_3
_geom_torsion_atom_site_label_4
_geom_torsion
_geom_torsion_site_symmetry_1
_geom_torsion_site_symmetry_4
K2 O2 C1 C2 -67.7(6) . .
K3 O2 C1 C2 20.5(7) . .
K1 O2 C1 C2 -150.8(5) . .
K2 O2 C1 O1 110.3(4) . .
K3 O2 C1 O1 -161.5(3) . .
K1 O2 C1 O1 27.2(4) . .
K3 O2 C1 K2 88.2(3) . .
K1 O2 C1 K2 -83.07(14) . .
K2 O2 C1 K1 83.07(14) . .
K3 O2 C1 K1 171.2(4) . .
B1 O1 C1 O2 -179.3(5) . .
K1 O1 C1 O2 -26.6(4) . .
B1 O1 C1 C2 -1.1(7) . .
K1 O1 C1 C2 151.6(4) . .
B1 O1 C1 K2 -114.4(5) . .
K1 O1 C1 K2 38.3(3) . .
B1 O1 C1 K1 -152.7(5) . .
O2 C1 C2 C3 178.8(5) . .
O1 C1 C2 C3 0.9(8) . .
K2 C1 C2 C3 127.1(5) . .
K1 C1 C2 C3 82.4(10) . .
O2 C1 C2 C2 -5.0(8) . 5
O1 C1 C2 C2 177.1(4) . 5
K2 C1 C2 C2 -56.7(5) . 5
K1 C1 C2 C2 -101.3(9) . 5
O2 C1 C2 K3 107.9(5) . 3
O1 C1 C2 K3 -70.0(4) . 3
K2 C1 C2 K3 56.21(18) . 3
K1 C1 C2 K3 11.6(9) . 3
O2 C1 C2 K2 51.7(5) . .
O1 C1 C2 K2 -126.2(5) . .
K1 C1 C2 K2 -44.6(8) . .
C1 C2 C3 C8 -1.7(9) . .
C2 C2 C3 C8 -177.8(5) 5 .
K3 C2 C3 C8 84.0(6) 3 .
K2 C2 C3 C8 78.8(7) . .
C1 C2 C3 C4 179.8(6) . .
C2 C2 C3 C4 3.6(9) 5 .
K3 C2 C3 C4 -94.5(6) 3 .
K2 C2 C3 C4 -99.8(7) . .
C1 C2 C3 K3 -85.7(5) . 3
C2 C2 C3 K3 98.2(5) 5 3
K2 C2 C3 K3 -5.2(4) . 3
C8 C3 C4 C5 0.0(11) . .
C2 C3 C4 C5 178.7(7) . .
K3 C3 C4 C5 91.8(7) 3 .
C8 C3 C4 K3 -91.7(6) . 3
C2 C3 C4 K3 86.9(5) . 3
C3 C4 C5 C6 0.7(14) . .
K3 C4 C5 C6 64.1(10) 3 .
C4 C5 C6 C7 -0.8(15) . .
C5 C6 C7 C8 0.2(14) . .
C6 C7 C8 C3 0.5(12) . .
C6 C7 C8 B1 178.8(8) . .
C6 C7 C8 K3 -72.0(9) . 3
C4 C3 C8 C7 -0.6(10) . .
C2 C3 C8 C7 -179.2(6) . .
K3 C3 C8 C7 -97.8(6) 3 .
C4 C3 C8 B1 -179.0(6) . .
C2 C3 C8 B1 2.4(9) . .
K3 C3 C8 B1 83.9(6) 3 .
C4 C3 C8 K3 97.1(6) . 3
C2 C3 C8 K3 -81.5(5) . 3
C14 C9 C10 C11 -1.5(10) . .
B1 C9 C10 C11 -176.7(6) . .
C14 C9 C10 C15 177.7(6) . .
B1 C9 C10 C15 2.6(10) . .
C9 C10 C11 C12 -1.5(12) . .
C15 C10 C11 C12 179.3(8) . .
C10 C11 C12 C13 2.9(15) . .
C10 C11 C12 C18 -177.0(10) . .
C11 C12 C13 C14 -1.5(16) . .
C18 C12 C13 C14 178.4(10) . .
C12 C13 C14 C9 -1.4(14) . .
C12 C13 C14 C21 177.4(9) . .
C10 C9 C14 C13 2.8(11) . .
B1 C9 C14 C13 178.1(7) . .
C10 C9 C14 C21 -175.9(7) . .
B1 C9 C14 C21 -0.6(10) . .
C11 C10 C15 C16 -56.7(9) . .
C9 C10 C15 C16 124.0(7) . .
C11 C10 C15 C17 68.1(9) . .
C9 C10 C15 C17 -111.2(8) . .
C11 C12 C18 C20 -57.0(19) . .
C13 C12 C18 C20 123.1(15) . .
C11 C12 C18 C19 87(2) . .
C13 C12 C18 C19 -92.5(19) . .
C13 C14 C21 C23 40.1(12) . .
C9 C14 C21 C23 -141.2(8) . .
C13 C14 C21 C22 -85.7(10) . .
C9 C14 C21 C22 93.0(9) . .
C1 O1 B1 C8 1.9(9) . .
K1 O1 B1 C8 -138.5(5) . .
C1 O1 B1 C9 -177.6(5) . .
K1 O1 B1 C9 42.0(8) . .
C7 C8 B1 O1 179.2(6) . .
C3 C8 B1 O1 -2.5(9) . .
K3 C8 B1 O1 64.0(6) 3 .
C7 C8 B1 C9 -1.3(11) . .
C3 C8 B1 C9 177.0(6) . .
K3 C8 B1 C9 -116.6(6) 3 .
C10 C9 B1 O1 -98.3(8) . .
C14 C9 B1 O1 86.5(8) . .
C10 C9 B1 C8 82.2(9) . .
C14 C9 B1 C8 -92.9(8) . .
C2A O3 C2A C3A -31.3 2 .
C2A O3 C2A C3A 63.8 3 .
K1 O3 C2A C3A -163.734(6) . .
C2A O3 C2A C2A 95.2 3 2
K1 O3 C2A C2A -132.423(11) . 2
C2A O3 C2A C2A -95.2 2 3
K1 O3 C2A C2A 132.426(11) . 3
C2A O3 C2A C3A -75.5 2 3
C2A O3 C2A C3A 19.7 3 3
C2A O3 C2A K1 132.423(11) 2 .
C2A O3 C2A K1 -132.426(11) 3 .
O3 C2A C3A C3A -59.2 . 3
C2A C2A C3A C3A -80.5 2 3
C2A C2A C3A C3A -21.7 3 3
O3 C2A C3A C3A -1.4 . 2
C2A C2A C3A C3A -22.8 2 2
C2A C2A C3A C3A 36.0 3 2
C3A C2A C3A C3A 57.8 3 2
O3 C2A C3A C2A 21.4 . 2
C2A C2A C3A C2A 58.8 3 2
C3A C2A C3A C2A 80.5 3 2
